data_7200737
loop_
_publ_author_name
'Omondi, Bernard'
'Lemmerer, Andreas'
'Fernandes, Manuel A.'
'Levendis, Demetrius C.'
'Layh, Marcus'

_publ_section_title
;
 The influence of substitution and weak interactions on the crystal
 structures of a series of 2,6-disubstituted N-arylthioamides
;
_journal_issue 8
_journal_name_full CrystEngComm
_journal_page_first 1658
_journal_paper_doi 10.1039/b820944h
_journal_volume 11
_journal_year 2009
_chemical_formula_moiety 'C7 H5 F2 N S'
_chemical_formula_sum 'C7 H5 F2 N S'
_chemical_formula_weight 173.18
_chemical_name_common 2,6-diflourophenylthioamide
_chemical_name_systematic
;
2,6-diflourophenylthioamide
;
_space_group_IT_number 61
_symmetry_cell_setting orthorhombic
_symmetry_space_group_name_Hall '-P 2ac 2ab'
_symmetry_space_group_name_H-M 'P b c a'
_atom_sites_solution_hydrogens geom
_atom_sites_solution_primary direct
_atom_sites_solution_secondary difmap
_audit_conform_dict_location ftp://ftp.iucr.org/pub/cif_core.dic
_audit_conform_dict_name cif_core.dic
_audit_conform_dict_version 2.3
_audit_creation_date 2009-03-02T17:13:20-00:00
_audit_creation_method 'WinGX routine CIF_UPDATE'
_cell_angle_alpha 90
_cell_angle_beta 90
_cell_angle_gamma 90
_cell_formula_units_Z 8
_cell_length_a 10.346(1)
_cell_length_b 8.119(1)
_cell_length_c 17.883(2)
_cell_measurement_reflns_used 820
_cell_measurement_temperature 173(2)
_cell_measurement_theta_max 24.82
_cell_measurement_theta_min 2.28
_cell_volume 1502.2(3)
_computing_cell_refinement 'Bruker SAINT+, Bruker (1999)'
_computing_data_collection 'Bruker SMART, Bruker (1998)'
_computing_data_reduction 'Bruker SAINT+'
_computing_molecular_graphics
;
Ortep-3 for Windows (Farrugia, 1997) and DIAMOND (Brandenburg, 1999)
;
_computing_publication_material
;
WinGX publication routines (Farrugia, 1999) and PLATON (Spek, 2003)
;
_computing_structure_refinement 'SHELXL-97 (Sheldrick, 2008)'
_computing_structure_solution 'SHELXS-97 (Sheldrick, 2008)'
_diffrn_ambient_temperature 173(2)
_diffrn_measured_fraction_theta_full 0.999
_diffrn_measured_fraction_theta_max 0.999
_diffrn_measurement_device_type 'Bruker SMART 1K CCD area detector'
_diffrn_measurement_method '\w scans'
_diffrn_radiation_monochromator graphite
_diffrn_radiation_type MoK\a
_diffrn_radiation_wavelength 0.71073
_diffrn_reflns_av_R_equivalents 0.054
_diffrn_reflns_av_unetI/netI 0.0432
_diffrn_reflns_limit_h_max 13
_diffrn_reflns_limit_h_min -13
_diffrn_reflns_limit_k_max 8
_diffrn_reflns_limit_k_min -10
_diffrn_reflns_limit_l_max 23
_diffrn_reflns_limit_l_min -20
_diffrn_reflns_number 14956
_diffrn_reflns_theta_full 27.99
_diffrn_reflns_theta_max 27.99
_diffrn_reflns_theta_min 2.28
_diffrn_standards_number 0
_exptl_absorpt_coefficient_mu 0.393
_exptl_absorpt_correction_T_max 0.947
_exptl_absorpt_correction_T_min 0.865
_exptl_absorpt_correction_type multi-scan
_exptl_absorpt_process_details 'SADABS (Sheldrick, 1996)'
_exptl_crystal_colour 'Pale yellow'
_exptl_crystal_density_diffrn 1.532
_exptl_crystal_density_method 'not measured'
_exptl_crystal_description Block
_exptl_crystal_F_000 704
_exptl_crystal_size_max 0.38
_exptl_crystal_size_mid 0.24
_exptl_crystal_size_min 0.14
_refine_diff_density_max 0.348
_refine_diff_density_min -0.36
_refine_diff_density_rms 0.056
_refine_ls_extinction_method none
_refine_ls_goodness_of_fit_ref 1.03
_refine_ls_hydrogen_treatment mixed
_refine_ls_matrix_type full
_refine_ls_number_parameters 103
_refine_ls_number_reflns 1813
_refine_ls_number_restraints 0
_refine_ls_restrained_S_all 1.03
_refine_ls_R_factor_all 0.0939
_refine_ls_R_factor_gt 0.042
_refine_ls_shift/su_max 0
_refine_ls_shift/su_mean 0
_refine_ls_structure_factor_coef Fsqd
_refine_ls_weighting_details 'calc w=1/[\s^2^(Fo^2^)+(0.0531P)^2^+0.9667P] where P=(Fo^2^+2Fc^2^)/3'
_refine_ls_weighting_scheme calc
_refine_ls_wR_factor_gt 0.1012
_refine_ls_wR_factor_ref 0.1282
_reflns_number_gt 1079
_reflns_number_total 1813
_reflns_threshold_expression >2sigma(I)
_cod_data_source_file b820944h.txt
_cod_data_source_block 1
_cod_depositor_comments
;
The following automatic conversions were performed:
'_symmetry_cell_setting' value 'Orthorhombic' changed to 'orthorhombic'
according to '/home/saulius/struct/CIF-dictionaries/cif_core.dic'
dictionary named 'cif_core.dic' version 2.4.1 from 2010-06-29.

Automatic conversion script
Id: cif_fix_enum 1527 2010-12-29 10:47:43Z saulius 
;
_cod_original_sg_symbol_H-M Pbca
_cod_database_code 7200737

loop_
_symmetry_equiv_pos_as_xyz
'x, y, z'
'-x+1/2, -y, z+1/2'
'x+1/2, -y+1/2, -z'
'-x, y+1/2, -z+1/2'
'-x, -y, -z'
'x-1/2, y, -z-1/2'
'-x-1/2, y-1/2, z'
'x, -y-1/2, z-1/2'

loop_
_atom_site_label
_atom_site_type_symbol
_atom_site_fract_x
_atom_site_fract_y
_atom_site_fract_z
_atom_site_U_iso_or_equiv
_atom_site_adp_type
_atom_site_occupancy
_atom_site_symmetry_multiplicity
_atom_site_calc_flag
_atom_site_refinement_flags
_atom_site_disorder_assembly
_atom_site_disorder_group
C1 C 0.4484(2) 0.0116(3) 0.62859(12) 0.0326(6) Uani 1 1 d . . .
C2 C 0.3852(3) 0.0983(3) 0.57202(15) 0.0428(7) Uani 1 1 d . . .
C3 C 0.2523(3) 0.1015(4) 0.5662(2) 0.0598(9) Uani 1 1 d . . .
H3 H 0.211 0.1604 0.527 0.072 Uiso 1 1 calc R . .
C4 C 0.1807(3) 0.0163(4) 0.6190(2) 0.0682(12) Uani 1 1 d . . .
H4 H 0.089 0.0175 0.6159 0.082 Uiso 1 1 calc R . .
C5 C 0.2393(3) -0.0703(4) 0.67618(19) 0.0572(9) Uani 1 1 d . . .
H5 H 0.189 -0.1266 0.7125 0.069 Uiso 1 1 calc R . .
C6 C 0.3714(3) -0.0732(3) 0.67932(15) 0.0420(7) Uani 1 1 d . . .
C7 C 0.6650(2) 0.1269(3) 0.63105(12) 0.0318(5) Uani 1 1 d . . .
H7 H 0.6288 0.2344 0.6294 0.038 Uiso 1 1 calc R . .
N1 N 0.58474(19) 0.0000(3) 0.63262(11) 0.0304(5) Uani 1 1 d . . .
F1 F 0.45934(16) 0.1806(2) 0.52181(8) 0.0549(5) Uani 1 1 d . . .
F2 F 0.43284(16) -0.1617(2) 0.73269(9) 0.0534(5) Uani 1 1 d . . .
S1 S 0.82396(6) 0.10992(8) 0.63171(4) 0.0432(2) Uani 1 1 d . . .
H1 H 0.617(3) -0.102(4) 0.6348(15) 0.052 Uiso 1 1 d . . .

loop_
_atom_site_aniso_label
_atom_site_aniso_U_11
_atom_site_aniso_U_22
_atom_site_aniso_U_33
_atom_site_aniso_U_23
_atom_site_aniso_U_13
_atom_site_aniso_U_12
C1 0.0288(12) 0.0314(14) 0.0377(12) -0.0108(11) 0.0011(10) 0.0023(10)
C2 0.0399(15) 0.0399(16) 0.0485(15) -0.0164(13) -0.0073(12) 0.0100(13)
C3 0.0429(17) 0.055(2) 0.081(2) -0.0337(18) -0.0252(17) 0.0200(16)
C4 0.0260(15) 0.062(2) 0.117(3) -0.053(2) -0.0033(18) 0.0029(16)
C5 0.0354(16) 0.056(2) 0.081(2) -0.0352(17) 0.0157(16) -0.0073(14)
C6 0.0357(14) 0.0402(16) 0.0502(16) -0.0179(12) 0.0078(12) -0.0043(12)
C7 0.0302(12) 0.0324(13) 0.0327(12) 0.0039(10) 0.0035(10) 0.0041(11)
N1 0.0279(10) 0.0259(11) 0.0375(10) 0.0021(9) 0.0022(9) 0.0013(9)
F1 0.0641(11) 0.0546(11) 0.0460(9) 0.0048(8) -0.0079(8) 0.0169(9)
F2 0.0556(10) 0.0554(10) 0.0492(9) 0.0049(7) 0.0136(8) -0.0094(8)
S1 0.0284(3) 0.0324(4) 0.0687(5) 0.0072(3) 0.0051(3) -0.0016(3)

loop_
_atom_type_symbol
_atom_type_description
_atom_type_scat_dispersion_real
_atom_type_scat_dispersion_imag
_atom_type_scat_source
C C 0.0033 0.0016 'International Tables Vol C Tables 4.2.6.8 and 6.1.1.4'
H H 0 0 'International Tables Vol C Tables 4.2.6.8 and 6.1.1.4'
N N 0.0061 0.0033 'International Tables Vol C Tables 4.2.6.8 and 6.1.1.4'
F F 0.0171 0.0103 'International Tables Vol C Tables 4.2.6.8 and 6.1.1.4'
S S 0.1246 0.1234 'International Tables Vol C Tables 4.2.6.8 and 6.1.1.4'

loop_
_geom_angle_atom_site_label_1
_geom_angle_atom_site_label_2
_geom_angle_atom_site_label_3
_geom_angle
_geom_angle_site_symmetry_1
_geom_angle_site_symmetry_3
_geom_angle_publ_flag
C6 C1 C2 117.0(2) . . ?
C6 C1 N1 120.3(2) . . ?
C2 C1 N1 122.5(2) . . ?
F1 C2 C3 120.3(3) . . ?
F1 C2 C1 117.6(2) . . ?
C3 C2 C1 122.1(3) . . ?
C2 C3 C4 118.2(3) . . ?
C2 C3 H3 120.9 . . ?
C4 C3 H3 120.9 . . ?
C5 C4 C3 121.6(3) . . ?
C5 C4 H4 119.2 . . ?
C3 C4 H4 119.2 . . ?
C6 C5 C4 118.5(3) . . ?
C6 C5 H5 120.7 . . ?
C4 C5 H5 120.7 . . ?
F2 C6 C5 120.5(3) . . ?
F2 C6 C1 117.0(2) . . ?
C5 C6 C1 122.5(3) . . ?
N1 C7 S1 124.1(2) . . ?
N1 C7 H7 118 . . ?
S1 C7 H7 118 . . ?
C7 N1 C1 124.9(2) . . ?
C7 N1 H1 119(2) . . ?
C1 N1 H1 116(2) . . ?

loop_
_geom_bond_atom_site_label_1
_geom_bond_atom_site_label_2
_geom_bond_distance
_geom_bond_site_symmetry_2
_geom_bond_publ_flag
C1 C6 1.390(4) . ?
C1 C2 1.395(3) . ?
C1 N1 1.415(3) . ?
C2 F1 1.357(3) . ?
C2 C3 1.379(4) . ?
C3 C4 1.386(5) . ?
C3 H3 0.95 . ?
C4 C5 1.380(5) . ?
C4 H4 0.95 . ?
C5 C6 1.368(4) . ?
C5 H5 0.95 . ?
C6 F2 1.354(3) . ?
C7 N1 1.323(3) . ?
C7 S1 1.651(2) . ?
C7 H7 0.95 . ?
N1 H1 0.89(3) . ?

loop_
_geom_hbond_atom_site_label_D
_geom_hbond_atom_site_label_H
_geom_hbond_atom_site_label_A
_geom_hbond_distance_DH
_geom_hbond_distance_HA
_geom_hbond_distance_DA
_geom_hbond_angle_DHA
_geom_hbond_site_symmetry_A
C4 H4 S1 0.95 2.86 3.775(3) 163 1_455
N1 H1 S1 0.89(3) 2.42(3) 3.305(2) 172(3) 7_755
C7 H7 S1 0.95 3.09 3.924(3) 148 7_765

loop_
_geom_torsion_atom_site_label_1
_geom_torsion_atom_site_label_2
_geom_torsion_atom_site_label_3
_geom_torsion_atom_site_label_4
_geom_torsion
_geom_torsion_site_symmetry_1
_geom_torsion_site_symmetry_2
_geom_torsion_site_symmetry_3
_geom_torsion_site_symmetry_4
_geom_torsion_publ_flag
C6 C1 C2 F1 -179.5(2) . . . . ?
N1 C1 C2 F1 -3.4(3) . . . . ?
C6 C1 C2 C3 0.3(4) . . . . ?
N1 C1 C2 C3 176.3(2) . . . . ?
F1 C2 C3 C4 -179.7(2) . . . . ?
C1 C2 C3 C4 0.5(4) . . . . ?
C2 C3 C4 C5 -0.2(4) . . . . ?
C3 C4 C5 C6 -1.1(4) . . . . ?
C4 C5 C6 F2 -177.5(2) . . . . ?
C4 C5 C6 C1 2.0(4) . . . . ?
C2 C1 C6 F2 177.9(2) . . . . ?
N1 C1 C6 F2 1.7(3) . . . . ?
C2 C1 C6 C5 -1.6(4) . . . . ?
N1 C1 C6 C5 -177.7(2) . . . . ?
S1 C7 N1 C1 -176.91(18) . . . . ?
C6 C1 N1 C7 -131.6(2) . . . . ?
C2 C1 N1 C7 52.4(3) . . . . ?

loop_
_cod_related_entry_id
_cod_related_entry_database
_cod_related_entry_code
1 ChemSpider 30653564
